data_7055486
loop_
_publ_author_name
'Pitarch-Jarque, Javier'
'Belda, Raquel'
'Blasco, Salvador'
'Navarro, Pilar'
'Tejero, Roberto'
'Junquera-Hern\'andez, Jos\'e Miguel'
'P\'erez-Mond\'ejar, Vicente'
'Garc\'ia-Espa\~na, Enrique'

_publ_section_title
;
 A water molecule in the interior of a 1H-pyrazole Cu2+metallocage
;
_journal_issue 7
_journal_name_full 'New J. Chem.'
_journal_page_first 5670
_journal_paper_doi 10.1039/C5NJ03234B
_journal_volume 40
_journal_year 2016
_chemical_formula_moiety 'C20 H34 Cu2 N8, C40 H72 Cu4 N16 O2, 6(Cl O4), 3(H2 O)'
_chemical_formula_sum 'C60 H112 Cl6 Cu6 N24 O29'
_chemical_formula_weight 2227.67
_space_group_crystal_system orthorhombic
_space_group_IT_number 62
_space_group_name_Hall '-P 2ac 2n'
_space_group_name_H-M_alt 'P n m a'
_symmetry_space_group_name_Hall '-P 2ac 2n'
_symmetry_space_group_name_H-M 'P n m a'
_atom_sites_solution_hydrogens mixed
_atom_sites_solution_primary direct
_audit_creation_date 2016-03-15
_audit_creation_method
;
Olex2 1.2
(compiled 2016.02.19 svn.r3266 for OlexSys, GUI svn.r5155)
;
_audit_update_record
;
2016-03-15 deposited with the CCDC.
2016-04-13 downloaded from the CCDC.
;
_cell_angle_alpha 90
_cell_angle_beta 90
_cell_angle_gamma 90
_cell_formula_units_Z 4
_cell_length_a 28.487(2)
_cell_length_b 24.612(4)
_cell_length_c 12.984(5)
_cell_measurement_reflns_used 271756
_cell_measurement_temperature 293(2)
_cell_measurement_theta_max 25.028
_cell_measurement_theta_min 0.407
_cell_volume 9103(4)
_computing_cell_refinement 'HKL Scalepack (Otwinowski & Minor 1997)'
_computing_data_collection 'Collect (Bruker AXS BV, 1997-2004)'
_computing_data_reduction 'HKL Denzo and Scalepack (Otwinowski & Minor 1997)'
_computing_molecular_graphics 'Olex2 (Dolomanov et al., 2009)'
_computing_publication_material 'Olex2 (Dolomanov et al., 2009)'
_computing_structure_refinement 'ShelXL (Sheldrick, 2015)'
_computing_structure_solution 'SIR2004 (Burla et al., 2007)'
_diffrn_ambient_temperature 293(2)
_diffrn_detector_area_resol_mean 9
_diffrn_measured_fraction_theta_full 0.835
_diffrn_measured_fraction_theta_max 0.835
_diffrn_measurement_device '95mm CCD camera on \k-goniostat'
_diffrn_measurement_device_type KappaCCD
_diffrn_measurement_method CCD
_diffrn_radiation_monochromator 'horizonally mounted graphite crystal'
_diffrn_radiation_type MoK\a
_diffrn_radiation_wavelength 0.71073
_diffrn_reflns_av_R_equivalents 0.1028
_diffrn_reflns_av_unetI/netI 0.1513
_diffrn_reflns_Laue_measured_fraction_full 0.835
_diffrn_reflns_Laue_measured_fraction_max 0.835
_diffrn_reflns_limit_h_max 31
_diffrn_reflns_limit_h_min -29
_diffrn_reflns_limit_k_max 29
_diffrn_reflns_limit_k_min -29
_diffrn_reflns_limit_l_max 15
_diffrn_reflns_limit_l_min -8
_diffrn_reflns_number 19856
_diffrn_reflns_point_group_measured_fraction_full 0.835
_diffrn_reflns_point_group_measured_fraction_max 0.835
_diffrn_reflns_theta_full 25.000
_diffrn_reflns_theta_max 25.003
_diffrn_reflns_theta_min 1.652
_exptl_absorpt_coefficient_mu 1.640
_exptl_absorpt_correction_type none
_exptl_crystal_colour red
_exptl_crystal_density_diffrn 1.625
_exptl_crystal_description block
_exptl_crystal_F_000 4592
_exptl_crystal_size_max 0.2
_exptl_crystal_size_mid 0.1
_exptl_crystal_size_min 0.1
_refine_diff_density_max 0.550
_refine_diff_density_min -0.473
_refine_diff_density_rms 0.095
_refine_ls_extinction_method none
_refine_ls_goodness_of_fit_ref 0.889
_refine_ls_hydrogen_treatment mixed
_refine_ls_matrix_type full
_refine_ls_number_parameters 683
_refine_ls_number_reflns 6874
_refine_ls_number_restraints 393
_refine_ls_restrained_S_all 0.895
_refine_ls_R_factor_all 0.2355
_refine_ls_R_factor_gt 0.0811
_refine_ls_shift/su_max 0.000
_refine_ls_shift/su_mean 0.000
_refine_ls_structure_factor_coef Fsqd
_refine_ls_weighting_details 'w=1/[\s^2^(Fo^2^)+(0.1557P)^2^] where P=(Fo^2^+2Fc^2^)/3'
_refine_ls_weighting_scheme calc
_refine_ls_wR_factor_gt 0.2095
_refine_ls_wR_factor_ref 0.2836
_reflns_Friedel_coverage 0.000
_reflns_number_gt 2256
_reflns_number_total 6874
_reflns_threshold_expression 'I > 2\s(I)'
_cod_data_source_file c5nj03234b2.cif
_cod_data_source_block Compound_2B
_cod_depositor_comments 'Adding full bibliography for 7055486--7055490.cif.'
_cod_database_code 7055486
_shelx_space_group_comment
;
The symmetry employed for this shelxl refinement is uniquely defined
by the following loop, which should always be used as a source of
symmetry information in preference to the above space-group names.
They are only intended as comments.
;
_olex2_refinement_description
;
1. Fixed Uiso
 At 1.2 times of:
  All C(H) groups, {H1C,H1D} of O1, {H4A,H4B} of O4, All C(H,H) groups, All
  N(H) groups
 At 1.5 times of:
  {H3A,H3B} of O3, {H2A,H2B} of O2
2. Restrained distances
 O4-H4A
 0.82 with sigma of 0.02
 O4-H4B
 0.82 with sigma of 0.02
 N7-H1C
 2.92 with sigma of 0.01
 H1C-O1
 0.82 with sigma of 0.01
 O1-H1D
 0.82 with sigma of 0.01
 C30-C31
 1.45 with sigma of 0.01
 C47-C48
 1.45 with sigma of 0.01
 H1D-O33
 2.22 with sigma of 0.02
 O3-H3B
 0.82 with sigma of 0.01
 O3-H3B
 0.82 with sigma of 0.01
 H3B_$1-H2B
 2.2 with sigma of 0.01
 H4B-H4A
 1.5 with sigma of 0.04
 O13-O15 \\sim O13-O16 \\sim O15-O16
 with sigma of 0.02
 Cl1-O15 \\sim Cl1-O16 \\sim Cl1-O17 \\sim Cl1-O18
 with sigma of 0.02
 O12-O13 \\sim O12-O15 \\sim O12-O16
 with sigma of 0.02
 Cl1-O11 \\sim Cl1-O12 \\sim Cl1-O13 \\sim Cl1-O14
 with sigma of 0.02
 O24-O21 \\sim O24-O26 \\sim O24-O27 \\sim O21-O26 \\sim O21-O27 \\sim O26-O27
 with sigma of 0.02
 O21-O22 \\sim O21-O23 \\sim O21-O25 \\sim O22-O23 \\sim O22-O25 \\sim O23-O25
 with sigma of 0.02
3. Rigid bond restraints
 C46, C47
 with sigma for 1-2 distances of 0.01 and sigma for 1-3 distances of 0.01
 C43, C42, C41
 with sigma for 1-2 distances of 0.01 and sigma for 1-3 distances of 0.01
 C2, C3, C4, C5, C6, C7
 with sigma for 1-2 distances of 0.01 and sigma for 1-3 distances of 0.01
 N8, C31
 with sigma for 1-2 distances of 0.01 and sigma for 1-3 distances of 0.01
 C25, C24
 with sigma for 1-2 distances of 0.01 and sigma for 1-3 distances of 0.01
 N8, C21
 with sigma for 1-2 distances of 0.01 and sigma for 1-3 distances of 0.01
 C44, C45, N12, Cu4
 with sigma for 1-2 distances of 0.01 and sigma for 1-3 distances of 0.01
 C30, C31
 with sigma for 1-2 distances of 0.01 and sigma for 1-3 distances of 0.01
 C51, C50
 with sigma for 1-2 distances of 0.01 and sigma for 1-3 distances of 0.01
 C44, C42, N11, N10
 with sigma for 1-2 distances of 0.01 and sigma for 1-3 distances of 0.01
 N1, C1
 with sigma for 1-2 distances of 0.01 and sigma for 1-3 distances of 0.01
 N4, C6
 with sigma for 1-2 distances of 0.01 and sigma for 1-3 distances of 0.01
 Cl2, O24
 with sigma for 1-2 distances of 0.01 and sigma for 1-3 distances of 0.01
 C41, N9, C51
 with sigma for 1-2 distances of 0.01 and sigma for 1-3 distances of 0.01
 C44, C43
 with sigma for 1-2 distances of 0.01 and sigma for 1-3 distances of 0.01
 C26, C27
 with sigma for 1-2 distances of 0.01 and sigma for 1-3 distances of 0.01
 N1, C11
 with sigma for 1-2 distances of 0.01 and sigma for 1-3 distances of 0.01
 Cl1, O11
 with sigma for 1-2 distances of 0.01 and sigma for 1-3 distances of 0.01
 Cl3, O32
 with sigma for 1-2 distances of 0.01 and sigma for 1-3 distances of 0.01
 Cl2, O25
 with sigma for 1-2 distances of 0.01 and sigma for 1-3 distances of 0.01
 Cu2, N4
 with sigma for 1-2 distances of 0.01 and sigma for 1-3 distances of 0.01
 O22, Cl2
 with sigma for 1-2 distances of 0.01 and sigma for 1-3 distances of 0.01
 Cu2, N6
 with sigma for 1-2 distances of 0.01 and sigma for 1-3 distances of 0.01
 O2, Cu2, Cl1, O14
 with sigma for 1-2 distances of 0.005 and sigma for 1-3 distances of 0.01
 O18, Cl1
 with sigma for 1-2 distances of 0.01 and sigma for 1-3 distances of 0.01
 O27, Cl2
 with sigma for 1-2 distances of 0.01 and sigma for 1-3 distances of 0.01
 N6, C24
 with sigma for 1-2 distances of 0.01 and sigma for 1-3 distances of 0.01
 C10, C11
 with sigma for 1-2 distances of 0.01 and sigma for 1-3 distances of 0.01
 Cl1, O12, O16, O14, O17
 with sigma for 1-2 distances of 0.01 and sigma for 1-3 distances of 0.01
4. Uiso/Uaniso restraints and constraints
N11 \\sim N10: within 1.7A with sigma of 0.04 and sigma for terminal atoms of
0.08
C46 \\sim C47 \\sim C48: within 1.7A with sigma of 0.04 and sigma for terminal
atoms of 0.08
C43 \\sim C42 \\sim C41: within 1.7A with sigma of 0.04 and sigma for terminal
atoms of 0.08
C2 \\sim C3 \\sim C6 \\sim C7: within 1.7A with sigma of 0.04 and sigma for
terminal atoms of 0.08
C44 \\sim C45 \\sim N12 \\sim Cu4: within 1.7A with sigma of 0.04 and sigma for
terminal atoms of 0.08
C51 \\sim C50 \\sim C49 \\sim N9: within 1.7A with sigma of 0.02 and sigma for
terminal atoms of 0.05
N12 \\sim C46 \\sim C47: within 1.7A with sigma of 0.02 and sigma for terminal
atoms of 0.06
C22 \\sim C23 \\sim C21 \\sim N8 \\sim C31: within 1.7A with sigma of 0.02 and
sigma for terminal atoms of 0.05
C10 \\sim C11 \\sim C9: within 1.7A with sigma of 0.02 and sigma for terminal
atoms of 0.04
Cl1 \\sim O15 \\sim O13: within 1.7A with sigma of 0.04 and sigma for terminal
atoms of 0.08
C28 \\sim C27: within 1.7A with sigma of 0.02 and sigma for terminal atoms of
0.04
C5 \\sim C4 \\sim N4: within 1.7A with sigma of 0.02 and sigma for terminal
atoms of 0.04
Cl4 \\sim O45: within 1.7A with sigma of 0.02 and sigma for terminal atoms of
0.04
Cl4 \\sim O45 \\sim O43 \\sim O41: within 1.7A with sigma of 0.01 and sigma for
terminal atoms of 0.04
O26 \\sim O22 \\sim O21 \\sim O25 \\sim O24: within 1.7A with sigma of 0.02 and
sigma for terminal atoms of 0.04
Cl1 \\sim O16 \\sim O17 \\sim O13: within 1.7A with sigma of 0.01 and sigma for
terminal atoms of 0.01
Uanis(O42) \\sim Ueq, Uanis(O11) \\sim Ueq: with sigma of 0.05 and sigma for
terminal atoms of 0.2
Uanis(O43) \\sim Ueq, Uanis(O44) \\sim Ueq: with sigma of 0.01 and sigma for
terminal atoms of 0.04
Uanis(O31) \\sim Ueq, Uanis(O23) \\sim Ueq, Uanis(O11) \\sim Ueq, Uanis(O1)
\\sim Ueq: with sigma of 0.01 and sigma for terminal atoms of 0.05
Uanis(O44) \\sim Ueq: with sigma of 0.1 and sigma for terminal atoms of 0.2
Uanis(O18) \\sim Ueq, Uanis(O14) \\sim Ueq: with sigma of 0.01 and sigma for
terminal atoms of 0.01
Uanis(O12) \\sim Ueq: with sigma of 0.01 and sigma for terminal atoms of 0.2
Uanis(O17) \\sim Ueq, Uanis(O41) \\sim Ueq, Uanis(O45) \\sim Ueq, Uanis(O27)
\\sim Ueq, Uanis(O33) \\sim Ueq: with sigma of 0.01 and sigma for terminal
atoms of 0.1
5. Others
 Fixed Sof: O16(0.75) O12(0.75) O15(0.75) O4(0.5) H4A(0.5) H4B(0.5) O27(0.5)
 O26(0.5) O43(0.25) O41(0.5) O13(0.75) O23(0.5) O42(0.5) O24(0.5) O22(0.5)
 H1C(0.5) O14(0.25) O11(0.25) O17(0.25) O3(0.5) H3A(0.5) H3B(0.5) O25(0.5)
 O44(0.25) O18(0.25)
6.a Rotating group:
 O2(H2A,H2B)
6.b Rotating group with stretchable bonds:
 O4(H4A,H4B), O1(H1C,H1D), O3(H3A,H3B)
6.c Ternary CH refined with riding coordinates:
 N9(H9), N5(H5), N1(H1), N12(H12), N4(H4), N8(H8)
6.d Secondary CH2 refined with riding coordinates:
 C5(H5A,H5B), C28(H28A,H28B), C25(H25A,H25B), C9(H9A,H9B), C10(H10A,H10B),
 C11(H11A,H11B), C41(H41A,H41B), C7(H7A,H7B), C51(H51A,H51B), C6(H6A,H6B),
 C45(H45A,H45B), C1(H1A,H1B), C46(H46A,H46B), C26(H26A,H26B), C27(H27A,H27B),
 C8(H8A,H8B), C50(H50A,H50B), C30(H30A,H30B), C29(H29A,H29B), C31(H31A,H31B),
 C21(H21A,H21B), C49(H49A,H49B), C47(H47A,H47B), C48(H48A,H48B)
6.e Aromatic/amide H refined with riding coordinates:
 C43(H43), C23(H23), C3(H3)
;
_shelx_shelxl_version_number 2014/7
_olex2_submission_special_instructions 'No special instructions were received'

loop_
_space_group_symop_operation_xyz
'x, y, z'
'-x+1/2, -y, z+1/2'
'x+1/2, -y+1/2, -z+1/2'
'-x, y+1/2, -z'
'-x, -y, -z'
'x-1/2, y, -z-1/2'
'-x-1/2, y-1/2, z-1/2'
'x, -y-1/2, z'

loop_
_atom_site_label
_atom_site_type_symbol
_atom_site_fract_x
_atom_site_fract_y
_atom_site_fract_z
_atom_site_U_iso_or_equiv
_atom_site_adp_type
_atom_site_occupancy
_atom_site_site_symmetry_order
_atom_site_calc_flag
_atom_site_refinement_flags_posn
_atom_site_refinement_flags_adp
_atom_site_refinement_flags_occupancy
_atom_site_disorder_assembly
_atom_site_disorder_group
Cu3 Cu 0.31412(7) 0.2500 0.30908(17) 0.0813(8) Uani 1 2 d S T P . .
Cu2 Cu 0.60083(5) 0.09832(7) 0.06436(12) 0.0848(6) Uani 1 1 d . U . . .
Cu1 Cu 0.54758(5) 0.10191(7) 0.34327(13) 0.0884(7) Uani 1 1 d . . . . .
Cu4 Cu 0.33133(7) 0.2500 0.61434(18) 0.0937(9) Uani 1 2 d S TU P . .
Cl1 Cl 0.53393(16) -0.0428(2) 0.3406(4) 0.1167(14) Uani 1 1 d D U . . .
Cl3 Cl 0.4202(2) 0.2500 0.1020(6) 0.134(3) Uani 1 2 d S TU P . .
Cl2 Cl 0.3261(2) 0.5264(2) 0.2385(4) 0.1408(18) Uani 1 1 d . U . . .
N9 N 0.3140(3) 0.3143(4) 0.2099(7) 0.084(3) Uani 1 1 d . U . . .
H9 H 0.3463 0.3145 0.1844 0.101 Uiso 1 1 calc R . . . .
N2 N 0.6113(3) 0.0977(4) 0.2961(9) 0.079(3) Uani 1 1 d . . . . .
N5 N 0.5678(4) 0.0982(5) -0.0780(9) 0.097(4) Uani 1 1 d . . . . .
H5 H 0.5827 0.0692 -0.1183 0.117 Uiso 1 1 calc R . . . .
N3 N 0.6290(3) 0.0974(4) 0.1984(8) 0.077(3) Uani 1 1 d . . . . .
N1 N 0.5807(4) 0.0978(5) 0.4848(8) 0.098(3) Uani 1 1 d . U . . .
H1 H 0.5632 0.0714 0.5263 0.118 Uiso 1 1 calc R . . . .
C5 C 0.6972(5) 0.0723(6) 0.1074(11) 0.103(4) Uani 1 1 d . U . . .
H5A H 0.7018 0.0339 0.0936 0.124 Uiso 1 1 calc R . . . .
H5B H 0.7279 0.0892 0.1119 0.124 Uiso 1 1 calc R . . . .
C28 C 0.5648(6) 0.2500 -0.1407(16) 0.101(6) Uani 1 2 d S TU P . .
H28A H 0.5444 0.2500 -0.2005 0.121 Uiso 1 2 calc RS T P . .
H28B H 0.5970 0.2500 -0.1655 0.121 Uiso 1 2 calc RS T P . .
N7 N 0.5196(3) 0.1053(4) 0.2083(9) 0.088(3) Uani 1 1 d D . . . .
C25 C 0.5172(5) 0.0808(5) -0.0610(10) 0.091(4) Uani 1 1 d . U . . .
H25A H 0.4968 0.1015 -0.1061 0.110 Uiso 1 1 calc R . . . .
H25B H 0.5138 0.0427 -0.0786 0.110 Uiso 1 1 calc R . . . .
N6 N 0.5374(4) 0.1022(4) 0.1121(9) 0.088(3) Uani 1 1 d . U . . .
N12 N 0.3344(5) 0.3141(6) 0.7136(9) 0.127(4) Uani 1 1 d . U . . .
H12 H 0.3020 0.3163 0.7386 0.152 Uiso 1 1 calc R . . . .
C43 C 0.3252(4) 0.3937(6) 0.4570(12) 0.095(4) Uani 1 1 d . U . . .
H43 H 0.3265 0.4314 0.4544 0.114 Uiso 1 1 calc R . . . .
C9 C 0.5894(6) 0.2500 0.5425(14) 0.084(5) Uani 1 2 d S TU P . .
H9A H 0.6079 0.2500 0.6053 0.100 Uiso 1 2 calc RS T P . .
H9B H 0.5566 0.2500 0.5626 0.100 Uiso 1 2 calc RS T P . .
C10 C 0.5989(4) 0.1992(5) 0.4878(9) 0.074(4) Uani 1 1 d . U . . .
H10A H 0.6325 0.1956 0.4777 0.089 Uiso 1 1 calc R . . . .
H10B H 0.5842 0.2007 0.4205 0.089 Uiso 1 1 calc R . . . .
C22 C 0.4731(5) 0.0912(6) 0.2054(13) 0.095(4) Uani 1 1 d . U . . .
C11 C 0.5812(4) 0.1499(6) 0.5440(11) 0.096(4) Uani 1 1 d . U . . .
H11A H 0.6004 0.1448 0.6049 0.115 Uiso 1 1 calc R . . . .
H11B H 0.5494 0.1574 0.5672 0.115 Uiso 1 1 calc R . . . .
N4 N 0.6700(3) 0.0976(5) 0.0190(8) 0.087(3) Uani 1 1 d . U . . .
H4 H 0.6724 0.0726 -0.0396 0.104 Uiso 1 1 calc R . . . .
C24 C 0.5028(5) 0.0892(5) 0.0468(11) 0.085(4) Uani 1 1 d . U . . .
C23 C 0.4619(5) 0.0830(6) 0.1025(13) 0.101(4) Uani 1 1 d . U . . .
H23 H 0.4324 0.0748 0.0760 0.122 Uiso 1 1 calc R . . . .
O33 O 0.4669(6) 0.2500 0.0884(17) 0.241(11) Uani 1 2 d DS TU P . .
C41 C 0.3108(4) 0.3669(6) 0.2644(10) 0.095(4) Uani 1 1 d . U . . .
H41A H 0.2799 0.3826 0.2538 0.114 Uiso 1 1 calc R . . . .
H41B H 0.3340 0.3919 0.2370 0.114 Uiso 1 1 calc R . . . .
C7 C 0.6787(4) 0.1971(5) 0.0576(10) 0.086(4) Uani 1 1 d . U . . .
H7A H 0.6947 0.1926 0.1230 0.103 Uiso 1 1 calc R . . . .
H7B H 0.6452 0.1989 0.0707 0.103 Uiso 1 1 calc R . . . .
C51 C 0.2858(5) 0.3152(6) 0.1115(11) 0.114(4) Uani 1 1 d . U . . .
H51A H 0.2990 0.2893 0.0633 0.136 Uiso 1 1 calc R . . . .
H51B H 0.2879 0.3510 0.0807 0.136 Uiso 1 1 calc R . . . .
C44 C 0.3290(4) 0.3602(7) 0.5421(12) 0.090(4) Uani 1 1 d . U . . .
C4 C 0.6727(5) 0.0787(6) 0.2061(12) 0.087(4) Uani 1 1 d . U . . .
C6 C 0.6896(4) 0.1488(6) -0.0132(11) 0.099(4) Uani 1 1 d . U . . .
H6A H 0.6780 0.1570 -0.0817 0.118 Uiso 1 1 calc R . . . .
H6B H 0.7234 0.1449 -0.0181 0.118 Uiso 1 1 calc R . . . .
C2 C 0.6441(5) 0.0794(6) 0.3577(12) 0.088(4) Uani 1 1 d . U . . .
C45 C 0.3394(5) 0.3658(7) 0.6554(11) 0.116(4) Uani 1 1 d . U . . .
H45A H 0.3713 0.3791 0.6636 0.139 Uiso 1 1 calc R . . . .
H45B H 0.3184 0.3926 0.6847 0.139 Uiso 1 1 calc R . . . .
C1 C 0.6302(5) 0.0744(6) 0.4687(11) 0.104(4) Uani 1 1 d . U . . .
H1A H 0.6524 0.0939 0.5115 0.125 Uiso 1 1 calc R . . . .
H1B H 0.6306 0.0364 0.4890 0.125 Uiso 1 1 calc R . . . .
C46 C 0.3625(7) 0.3153(8) 0.8133(12) 0.164(6) Uani 1 1 d . U . . .
H46A H 0.3499 0.2894 0.8623 0.197 Uiso 1 1 calc R . . . .
H46B H 0.3615 0.3512 0.8438 0.197 Uiso 1 1 calc R . . . .
O31 O 0.4059(5) 0.2500 0.2001(15) 0.211(10) Uani 1 2 d S TU P . .
C42 C 0.3193(4) 0.3586(7) 0.3792(12) 0.086(4) Uani 1 1 d . U . . .
N11 N 0.3254(3) 0.3077(5) 0.5102(9) 0.083(3) Uani 1 1 d . U . . .
C26 C 0.5714(5) 0.1490(6) -0.1417(11) 0.096(4) Uani 1 1 d . U . . .
H26A H 0.5517 0.1456 -0.2022 0.116 Uiso 1 1 calc R . . . .
H26B H 0.6036 0.1538 -0.1646 0.116 Uiso 1 1 calc R . . . .
C27 C 0.5565(4) 0.1978(5) -0.0801(10) 0.089(4) Uani 1 1 d . U . . .
H27A H 0.5740 0.1990 -0.0162 0.107 Uiso 1 1 calc R . . . .
H27B H 0.5234 0.1947 -0.0632 0.107 Uiso 1 1 calc R . . . .
N8 N 0.4787(4) 0.1009(6) 0.3860(11) 0.123(4) Uani 1 1 d . U . . .
H8 H 0.4764 0.0706 0.4346 0.148 Uiso 1 1 calc R . . . .
N10 N 0.3183(3) 0.3066(5) 0.4078(8) 0.073(3) Uani 1 1 d . U . . .
C8 C 0.6954(5) 0.2500 0.0048(15) 0.091(6) Uani 1 2 d S T P . .
H8A H 0.6842 0.2500 -0.0658 0.110 Uiso 1 2 calc RS T P . .
H8B H 0.7294 0.2500 0.0028 0.110 Uiso 1 2 calc RS T P . .
C50 C 0.2340(5) 0.3012(6) 0.1305(11) 0.108(4) Uani 1 1 d . U . . .
H50A H 0.2203 0.3308 0.1696 0.129 Uiso 1 1 calc R . . . .
H50B H 0.2184 0.3005 0.0641 0.129 Uiso 1 1 calc R . . . .
C3 C 0.6842(4) 0.0658(6) 0.3054(11) 0.094(4) Uani 1 1 d . U . . .
H3 H 0.7121 0.0515 0.3308 0.112 Uiso 1 1 calc R . . . .
O16 O 0.5661(5) -0.0388(7) 0.4244(10) 0.140(4) Uani 0.75 1 d D U . A 1
Cl4 Cl 0.2194(3) 0.2500 0.8084(6) 0.141(2) Uani 1 2 d S TU P . .
C30 C 0.4731(5) 0.1977(6) 0.3893(14) 0.130(6) Uani 1 1 d D U . . .
H30A H 0.4606 0.1957 0.3199 0.156 Uiso 1 1 calc R . . . .
H30B H 0.5069 0.2014 0.3846 0.156 Uiso 1 1 calc R . . . .
C29 C 0.4516(8) 0.2500 0.4469(18) 0.143(9) Uani 1 2 d S T P . .
H29A H 0.4176 0.2500 0.4421 0.171 Uiso 1 2 calc RS T P . .
H29B H 0.4604 0.2500 0.5190 0.171 Uiso 1 2 calc RS T P . .
C31 C 0.4615(5) 0.1483(7) 0.4444(13) 0.130(5) Uani 1 1 d D U . . .
H31A H 0.4278 0.1457 0.4534 0.156 Uiso 1 1 calc R . . . .
H31B H 0.4760 0.1489 0.5121 0.156 Uiso 1 1 calc R . . . .
C21 C 0.4477(4) 0.0862(6) 0.3033(11) 0.113(4) Uani 1 1 d . U . . .
H21A H 0.4205 0.1099 0.3032 0.136 Uiso 1 1 calc R . . . .
H21B H 0.4369 0.0491 0.3124 0.136 Uiso 1 1 calc R . . . .
O12 O 0.5455(7) -0.0122(7) 0.2574(14) 0.216(11) Uani 0.75 1 d D U . A 1
O15 O 0.4914(6) -0.0247(9) 0.3892(19) 0.339(17) Uani 0.75 1 d D U . A 1
C49 C 0.2221(7) 0.2500 0.1843(16) 0.116(7) Uani 1 2 d S TU P . .
H49A H 0.2381 0.2500 0.2504 0.139 Uiso 1 2 calc RS T P . .
H49B H 0.1887 0.2500 0.1981 0.139 Uiso 1 2 calc RS T P . .
O4 O 0.2558(7) 0.3943(10) 0.882(2) 0.194(12) Uani 0.5 1 d D . . B 1
H4A H 0.2620(7) 0.3622(11) 0.876(2) 0.233 Uiso 0.5 1 d DGR . . B 1
H4B H 0.2359(8) 0.4116(10) 0.848(2) 0.233 Uiso 0.5 1 d DGR . . B 1
O2 O 0.5994(4) -0.0016(4) 0.0671(8) 0.135(4) Uani 1 1 d . U . . .
H2A H 0.5735 -0.0167 0.1071 0.203 Uiso 1 1 d GR . . . .
H2B H 0.6270 -0.0200 0.0979 0.203 Uiso 1 1 d DGR . . . .
C47 C 0.4140(7) 0.2997(8) 0.7833(14) 0.179(7) Uani 1 1 d D U . . .
H47A H 0.4255 0.3292 0.7405 0.214 Uiso 1 1 calc R . . . .
H47B H 0.4321 0.3011 0.8466 0.214 Uiso 1 1 calc R . . . .
O32 O 0.3973(7) 0.2051(7) 0.0581(15) 0.283(10) Uani 1 1 d . U . . .
C48 C 0.4276(9) 0.2500 0.732(2) 0.194(13) Uani 1 2 d DS TU P . .
H48A H 0.4614 0.2500 0.7240 0.233 Uiso 1 2 calc RS T P . .
H48B H 0.4139 0.2500 0.6636 0.233 Uiso 1 2 calc RS T P . .
O27 O 0.3106(10) 0.5023(9) 0.3209(18) 0.129(11) Uani 0.5 1 d D U . C 1
O26 O 0.2887(9) 0.5175(12) 0.156(2) 0.201(13) Uani 0.5 1 d D U . C 1
O43 O 0.2595(11) 0.2500 0.880(3) 0.147(6) Uani 0.5 2 d S TU P D 1
O41 O 0.1996(10) 0.2883(12) 0.861(2) 0.155(6) Uani 0.5 1 d . U . D 2
O13 O 0.5253(6) -0.0967(5) 0.3280(13) 0.153(4) Uani 0.75 1 d D U . A 1
O23 O 0.3645(12) 0.5067(13) 0.301(3) 0.30(2) Uani 0.5 1 d D U . C 2
O42 O 0.1761(9) 0.2176(13) 0.778(2) 0.223(15) Uani 0.5 1 d . U . D 2
O24 O 0.3638(9) 0.4999(10) 0.193(2) 0.197(12) Uani 0.5 1 d D U . C 1
O21 O 0.3313(6) 0.5794(5) 0.2396(11) 0.255(9) Uani 1 1 d D U . . .
O45 O 0.2414(6) 0.2500 0.7169(14) 0.221(9) Uani 1 2 d S TU P D .
O22 O 0.2882(11) 0.5148(14) 0.304(3) 0.27(3) Uani 0.5 1 d D U . C 2
O1 O 0.5580(7) 0.2500 0.200(2) 0.380(18) Uani 1 2 d DS TU P . .
H1C H 0.5580(7) 0.2165(3) 0.207(2) 0.457 Uiso 0.5 1 d DGR . . . .
H1D H 0.5403(7) 0.25000(2) 0.148(2) 0.457 Uiso 1 2 d DGRS T P . .
O14 O 0.4884(8) -0.0586(17) 0.332(3) 0.099(8) Uani 0.25 1 d D U . A 2
O11 O 0.5615(14) -0.0519(19) 0.256(2) 0.121(15) Uani 0.25 1 d D U . A 2
O17 O 0.5351(15) 0.0059(12) 0.399(3) 0.124(4) Uani 0.25 1 d D U . A 2
O3 O 0.3265(9) 0.4349(10) 0.9890(16) 0.184(11) Uani 0.5 1 d D . . E 1
H3A H 0.3085(9) 0.4140(10) 0.9601(16) 0.276 Uiso 0.5 1 d GR . . E 1
H3B H 0.3128(9) 0.4629(10) 1.0030(16) 0.276 Uiso 0.5 1 d DGR . . E 1
O25 O 0.3245(15) 0.5026(12) 0.157(2) 0.193(13) Uani 0.5 1 d D U . C 2
O44 O 0.2458(18) 0.297(2) 0.857(4) 0.155(18) Uani 0.25 1 d . U . D 1
O18 O 0.5545(17) -0.0854(18) 0.401(4) 0.151(12) Uani 0.25 1 d D U . A 2

loop_
_atom_site_aniso_label
_atom_site_aniso_U_11
_atom_site_aniso_U_22
_atom_site_aniso_U_33
_atom_site_aniso_U_23
_atom_site_aniso_U_13
_atom_site_aniso_U_12
Cu3 0.0716(14) 0.1037(19) 0.0686(17) 0.000 -0.0092(12) 0.000
Cu2 0.0698(10) 0.1003(13) 0.0842(13) -0.0087(11) -0.0058(8) -0.0022(8)
Cu1 0.0695(11) 0.1071(14) 0.0887(14) 0.0029(11) -0.0040(9) -0.0061(9)
Cu4 0.0741(15) 0.138(2) 0.0695(17) 0.000 -0.0097(13) 0.000
Cl1 0.119(3) 0.112(3) 0.119(4) 0.003(3) -0.002(3) -0.010(3)
Cl3 0.095(5) 0.217(9) 0.089(5) 0.000 0.016(4) 0.000
Cl2 0.192(6) 0.122(5) 0.108(5) 0.020(4) 0.020(4) -0.016(4)
N9 0.090(7) 0.110(8) 0.052(7) -0.004(6) 0.006(5) 0.003(6)
N2 0.071(7) 0.098(9) 0.067(9) -0.001(7) -0.021(7) -0.010(6)
N5 0.100(9) 0.103(9) 0.089(9) -0.018(8) 0.007(7) -0.003(7)
N3 0.062(7) 0.098(8) 0.072(8) 0.000(7) -0.002(6) -0.006(6)
N1 0.105(7) 0.106(9) 0.084(9) 0.040(7) 0.014(7) -0.017(7)
C5 0.092(9) 0.112(10) 0.105(9) -0.005(9) -0.001(7) -0.005(8)
C28 0.080(11) 0.142(17) 0.082(15) 0.000 0.005(10) 0.000
N7 0.066(8) 0.111(9) 0.086(9) -0.013(8) -0.004(7) 0.006(6)
C25 0.103(11) 0.100(11) 0.071(9) -0.008(9) -0.017(8) -0.021(8)
N6 0.077(6) 0.115(9) 0.073(9) -0.012(8) -0.015(6) 0.004(6)
N12 0.142(9) 0.174(10) 0.065(8) -0.013(6) 0.000(8) -0.039(9)
C43 0.080(8) 0.095(11) 0.108(10) -0.022(7) 0.000(9) 0.001(8)
C9 0.070(10) 0.098(13) 0.083(14) 0.000 -0.021(10) 0.000
C10 0.059(7) 0.098(9) 0.066(10) 0.010(7) -0.006(6) -0.012(6)
C22 0.067(9) 0.108(9) 0.110(11) -0.011(9) -0.009(8) 0.000(7)
C11 0.078(8) 0.121(10) 0.090(11) 0.022(7) -0.005(8) -0.016(8)
N4 0.076(6) 0.100(8) 0.084(8) -0.020(7) 0.005(6) -0.015(6)
C24 0.077(10) 0.095(10) 0.085(9) -0.025(9) -0.025(8) 0.011(8)
C23 0.063(8) 0.122(11) 0.119(12) -0.019(10) -0.022(9) -0.009(7)
O33 0.096(13) 0.35(3) 0.28(3) 0.000 0.094(15) 0.000
C41 0.109(10) 0.089(9) 0.085(8) 0.001(8) 0.005(8) 0.004(8)
C7 0.056(7) 0.123(12) 0.078(10) 0.007(8) 0.005(7) -0.006(7)
C51 0.133(9) 0.128(10) 0.080(9) 0.002(8) -0.023(8) -0.001(9)
C44 0.070(8) 0.120(10) 0.078(8) -0.027(7) -0.013(8) -0.008(9)
C4 0.057(9) 0.107(10) 0.097(8) 0.001(9) -0.010(7) 0.002(7)
C6 0.085(9) 0.122(11) 0.088(11) -0.002(8) 0.021(8) -0.017(8)
C2 0.071(9) 0.106(11) 0.086(10) 0.002(9) -0.018(8) -0.028(8)
C45 0.117(10) 0.146(8) 0.086(9) -0.030(9) 0.009(9) -0.007(10)
C1 0.104(9) 0.118(12) 0.092(12) 0.026(10) -0.021(9) -0.010(8)
C46 0.194(12) 0.231(14) 0.067(10) 0.007(10) -0.010(11) -0.037(13)
O31 0.085(11) 0.43(3) 0.118(15) 0.000 -0.007(10) 0.000
C42 0.084(8) 0.092(9) 0.082(8) -0.008(7) -0.006(8) -0.009(8)
N11 0.074(7) 0.115(8) 0.060(7) -0.009(6) -0.013(6) -0.004(6)
C26 0.091(10) 0.116(13) 0.082(12) -0.004(9) -0.020(8) 0.002(8)
C27 0.074(8) 0.120(12) 0.075(12) -0.004(7) -0.014(7) 0.000(7)
N8 0.088(8) 0.153(11) 0.128(10) -0.005(9) -0.004(7) 0.005(7)
N10 0.073(6) 0.103(8) 0.043(6) -0.002(6) -0.014(5) 0.001(6)
C8 0.051(11) 0.124(18) 0.100(16) 0.000 0.026(10) 0.000
C50 0.119(8) 0.141(12) 0.064(10) -0.009(8) -0.021(8) 0.018(9)
C3 0.054(7) 0.116(11) 0.110(9) 0.020(10) -0.019(7) -0.016(7)
O16 0.147(8) 0.130(7) 0.141(7) -0.003(7) -0.014(6) -0.033(7)
Cl4 0.120(5) 0.202(7) 0.103(5) 0.000 0.004(4) 0.000
C30 0.117(12) 0.131(15) 0.141(17) -0.006(11) -0.019(12) -0.006(11)
C29 0.13(2) 0.18(3) 0.12(2) 0.000 -0.064(17) 0.000
C31 0.100(10) 0.163(13) 0.128(14) 0.005(10) -0.006(10) 0.006(10)
C21 0.071(8) 0.153(11) 0.116(11) -0.023(10) 0.018(7) -0.001(8)
O12 0.27(3) 0.17(2) 0.210(17) 0.117(17) -0.031(16) -0.100(17)
O15 0.28(3) 0.31(3) 0.42(4) 0.04(3) 0.22(3) 0.12(2)
C49 0.100(12) 0.166(19) 0.081(15) 0.000 -0.003(11) 0.000
O4 0.130(18) 0.20(3) 0.25(3) 0.10(2) -0.09(2) -0.007(16)
O2 0.150(8) 0.116(5) 0.139(9) -0.005(7) -0.017(7) -0.021(6)
C47 0.145(12) 0.27(2) 0.123(15) 0.031(13) -0.038(12) -0.081(14)
O32 0.28(2) 0.30(2) 0.27(2) -0.112(15) 0.042(16) -0.079(14)
C48 0.070(15) 0.37(4) 0.15(3) 0.000 -0.026(16) 0.000
O27 0.14(3) 0.115(19) 0.131(19) 0.048(16) 0.024(18) -0.017(16)
O26 0.15(3) 0.30(3) 0.15(2) 0.10(2) -0.04(2) 0.01(2)
O43 0.135(8) 0.183(9) 0.124(9) 0.000 0.000(7) 0.000
O41 0.143(8) 0.182(9) 0.139(9) -0.009(7) -0.002(7) 0.005(7)
O13 0.178(9) 0.132(9) 0.150(9) 0.008(9) -0.028(8) -0.032(8)
O23 0.30(4) 0.42(4) 0.19(3) -0.04(3) -0.10(3) 0.17(3)
O42 0.17(2) 0.31(4) 0.18(2) -0.04(2) 0.030(18) -0.11(2)
O24 0.17(2) 0.27(3) 0.16(3) 0.01(2) -0.005(19) 0.05(2)
O21 0.48(3) 0.086(10) 0.203(15) 0.041(12) 0.055(17) -0.024(12)
O45 0.153(15) 0.41(3) 0.103(13) 0.000 0.034(12) 0.000
O22 0.06(2) 0.45(7) 0.29(5) 0.00(4) 0.03(2) -0.02(2)
O1 0.33(3) 0.46(4) 0.35(3) 0.000 0.07(3) 0.000
O14 0.104(8) 0.098(12) 0.094(13) -0.015(9) 0.009(10) 0.001(9)
O11 0.14(3) 0.16(4) 0.07(2) 0.05(2) 0.001(16) -0.05(3)
O17 0.128(8) 0.115(8) 0.131(9) -0.006(7) -0.008(8) -0.023(8)
O3 0.28(3) 0.16(2) 0.114(17) 0.025(17) 0.022(19) -0.10(2)
O25 0.22(3) 0.24(3) 0.114(17) -0.008(15) 0.00(2) 0.02(3)
O44 0.157(19) 0.153(19) 0.16(2) -0.006(10) 0.008(10) -0.001(10)
O18 0.155(15) 0.144(14) 0.154(15) 0.007(10) -0.011(10) 0.013(10)

loop_
_atom_type_symbol
_atom_type_description
_atom_type_scat_dispersion_real
_atom_type_scat_dispersion_imag
_atom_type_scat_source
C C 0.0033 0.0016 'International Tables Vol C Tables 4.2.6.8 and 6.1.1.4'
H H 0.0000 0.0000 'International Tables Vol C Tables 4.2.6.8 and 6.1.1.4'
Cl Cl 0.1484 0.1585 'International Tables Vol C Tables 4.2.6.8 and 6.1.1.4'
Cu Cu 0.3201 1.2651 'International Tables Vol C Tables 4.2.6.8 and 6.1.1.4'
N N 0.0061 0.0033 'International Tables Vol C Tables 4.2.6.8 and 6.1.1.4'
O O 0.0106 0.0060 'International Tables Vol C Tables 4.2.6.8 and 6.1.1.4'

loop_
_geom_angle_atom_site_label_1
_geom_angle_atom_site_label_2
_geom_angle_atom_site_label_3
_geom_angle
_geom_angle_site_symmetry_1
_geom_angle_site_symmetry_3
N9 Cu3 N9 101.7(6) 8_565 .
N10 Cu3 N9 81.8(5) . .
N10 Cu3 N9 175.1(4) . 8_565
N10 Cu3 N9 81.8(5) 8_565 8_565
N10 Cu3 N9 175.1(4) 8_565 .
N10 Cu3 N10 94.5(7) . 8_565
N5 Cu2 O2 90.2(4) . .
N3 Cu2 N5 177.7(5) . .
N3 Cu2 N4 81.8(4) . .
N3 Cu2 O2 89.0(4) . .
N6 Cu2 N5 82.0(5) . .
N6 Cu2 N3 95.9(5) . .
N6 Cu2 N4 176.7(4) . .
N6 Cu2 O2 91.7(4) . .
N4 Cu2 N5 100.3(4) . .
N4 Cu2 O2 90.6(4) . .
N2 Cu1 N1 81.4(4) . .
N2 Cu1 N7 95.9(5) . .
N2 Cu1 N8 175.2(5) . .
N7 Cu1 N1 177.3(5) . .
N7 Cu1 N8 81.4(5) . .
N8 Cu1 N1 101.3(5) . .
N12 Cu4 N12 101.4(8) . 8_565
N11 Cu4 N12 83.1(5) 8_565 8_565
N11 Cu4 N12 83.1(5) . .
N11 Cu4 N12 175.0(5) . 8_565
N11 Cu4 N12 175.0(5) 8_565 .
N11 Cu4 N11 92.4(7) . 8_565
O16 Cl1 O15 100.6(11) . .
O12 Cl1 O16 114.3(9) . .
O12 Cl1 O15 112.4(11) . .
O13 Cl1 O16 106.1(8) . .
O13 Cl1 O12 119.3(10) . .
O13 Cl1 O15 101.8(10) . .
O14 Cl1 O11 116(3) . .
O14 Cl1 O17 108(2) . .
O14 Cl1 O18 103(3) . .
O11 Cl1 O17 124(3) . .
O11 Cl1 O18 95(3) . .
O17 Cl1 O18 109(3) . .
O33 Cl3 O32 114.1(10) . 8_565
O33 Cl3 O32 114.1(10) . .
O31 Cl3 O33 115.3(13) . .
O31 Cl3 O32 104.1(10) . .
O31 Cl3 O32 104.1(10) . 8_565
O32 Cl3 O32 103.8(19) . 8_565
O27 Cl2 O26 106.2(11) . .
O27 Cl2 O24 113.6(12) . .
O27 Cl2 O21 118.7(12) . .
O24 Cl2 O26 99.9(12) . .
O21 Cl2 O26 103.2(11) . .
O21 Cl2 O23 103.9(13) . .
O21 Cl2 O24 112.5(11) . .
O21 Cl2 O22 106.3(14) . .
O22 Cl2 O23 100.2(13) . .
O25 Cl2 O23 110.8(15) . .
O25 Cl2 O21 119.7(15) . .
O25 Cl2 O22 113.7(16) . .
Cu3 N9 H9 102.4 . .
C41 N9 Cu3 112.2(7) . .
C41 N9 H9 102.4 . .
C41 N9 C51 111.1(10) . .
C51 N9 Cu3 123.2(8) . .
C51 N9 H9 102.4 . .
N3 N2 Cu1 130.3(8) . .
C2 N2 Cu1 119.8(10) . .
C2 N2 N3 107.7(11) . .
Cu2 N5 H5 106.4 . .
C25 N5 Cu2 107.5(8) . .
C25 N5 H5 106.4 . .
C26 N5 Cu2 117.3(8) . .
C26 N5 H5 106.4 . .
C26 N5 C25 112.2(10) . .
N2 N3 Cu2 133.5(8) . .
C4 N3 Cu2 117.7(10) . .
C4 N3 N2 106.0(11) . .
Cu1 N1 H1 106.9 . .
C11 N1 Cu1 114.8(8) . .
C11 N1 H1 106.9 . .
C11 N1 C1 112.5(11) . .
C1 N1 Cu1 108.4(8) . .
C1 N1 H1 106.9 . .
H5A C5 H5B 107.9 . .
N4 C5 H5A 109.2 . .
N4 C5 H5B 109.2 . .
C4 C5 H5A 109.2 . .
C4 C5 H5B 109.2 . .
C4 C5 N4 111.9(11) . .
H28A C28 H28B 107.5 . .
C27 C28 H28A 108.6 8_565 .
C27 C28 H28A 108.6 . .
C27 C28 H28B 108.6 . .
C27 C28 H28B 108.6 8_565 .
C27 C28 C27 114.8(17) . 8_565
N6 N7 Cu1 133.1(8) . .
N6 N7 C22 108.9(11) . .
C22 N7 Cu1 114.4(10) . .
N5 C25 H25A 109.4 . .
N5 C25 H25B 109.4 . .
H25A C25 H25B 108.0 . .
C24 C25 N5 111.2(10) . .
C24 C25 H25A 109.4 . .
C24 C25 H25B 109.4 . .
N7 N6 Cu2 131.1(8) . .
C24 N6 Cu2 118.6(10) . .
C24 N6 N7 108.8(11) . .
Cu4 N12 H12 102.3 . .
C45 N12 Cu4 110.2(9) . .
C45 N12 H12 102.3 . .
C45 N12 C46 111.4(12) . .
C46 N12 Cu4 125.1(12) . .
C46 N12 H12 102.3 . .
C44 C43 H43 128.4 . .
C42 C43 H43 128.4 . .
C42 C43 C44 103.2(14) . .
H9A C9 H9B 107.2 . .
C10 C9 H9A 107.9 . .
C10 C9 H9A 107.9 8_565 .
C10 C9 H9B 107.9 . .
C10 C9 H9B 107.9 8_565 .
C10 C9 C10 117.5(16) . 8_565
C9 C10 H10A 109.0 . .
C9 C10 H10B 109.0 . .
C9 C10 C11 113.1(12) . .
H10A C10 H10B 107.8 . .
C11 C10 H10A 109.0 . .
C11 C10 H10B 109.0 . .
N7 C22 C23 106.5(13) . .
N7 C22 C21 118.3(14) . .
C23 C22 C21 135.1(14) . .
N1 C11 C10 116.5(11) . .
N1 C11 H11A 108.2 . .
N1 C11 H11B 108.2 . .
C10 C11 H11A 108.2 . .
C10 C11 H11B 108.2 . .
H11A C11 H11B 107.3 . .
Cu2 N4 H4 107.2 . .
C5 N4 Cu2 106.0(8) . .
C5 N4 H4 107.2 . .
C6 N4 Cu2 116.5(8) . .
C6 N4 C5 112.4(11) . .
C6 N4 H4 107.2 . .
N6 C24 C25 115.4(13) . .
N6 C24 C23 108.5(13) . .
C23 C24 C25 135.9(13) . .
C22 C23 H23 126.4 . .
C24 C23 C22 107.2(12) . .
C24 C23 H23 126.4 . .
N9 C41 H41A 109.7 . .
N9 C41 H41B 109.7 . .
N9 C41 C42 109.9(12) . .
H41A C41 H41B 108.2 . .
C42 C41 H41A 109.7 . .
C42 C41 H41B 109.7 . .
H7A C7 H7B 108.3 . .
C6 C7 H7A 109.9 . .
C6 C7 H7B 109.9 . .
C6 C7 C8 108.9(10) . .
C8 C7 H7A 109.9 . .
C8 C7 H7B 109.9 . .
N9 C51 H51A 109.3 . .
N9 C51 H51B 109.3 . .
N9 C51 C50 111.8(12) . .
H51A C51 H51B 107.9 . .
C50 C51 H51A 109.3 . .
C50 C51 H51B 109.3 . .
C43 C44 C45 137.9(16) . .
N11 C44 C43 108.5(13) . .
N11 C44 C45 113.4(16) . .
N3 C4 C5 114.6(13) . .
N3 C4 C3 112.1(13) . .
C3 C4 C5 133.1(13) . .
N4 C6 C7 115.2(10) . .
N4 C6 H6A 108.5 . .
N4 C6 H6B 108.5 . .
C7 C6 H6A 108.5 . .
C7 C6 H6B 108.5 . .
H6A C6 H6B 107.5 . .
N2 C2 C1 115.3(13) . .
N2 C2 C3 112.0(14) . .
C3 C2 C1 132.6(14) . .
N12 C45 C44 113.6(13) . .
N12 C45 H45A 108.9 . .
N12 C45 H45B 108.9 . .
C44 C45 H45A 108.9 . .
C44 C45 H45B 108.9 . .
H45A C45 H45B 107.7 . .
N1 C1 H1A 109.7 . .
N1 C1 H1B 109.7 . .
C2 C1 N1 110.0(11) . .
C2 C1 H1A 109.7 . .
C2 C1 H1B 109.7 . .
H1A C1 H1B 108.2 . .
N12 C46 H46A 110.5 . .
N12 C46 H46B 110.5 . .
N12 C46 C47 106.1(14) . .
H46A C46 H46B 108.7 . .
C47 C46 H46A 110.5 . .
C47 C46 H46B 110.5 . .
C43 C42 C41 132.0(16) . .
N10 C42 C43 114.3(15) . .
N10 C42 C41 113.5(14) . .
C44 N11 Cu4 118.0(11) . .
N10 N11 Cu4 132.6(10) . .
N10 N11 C44 109.4(13) . .
N5 C26 H26A 109.5 . .
N5 C26 H26B 109.5 . .
N5 C26 C27 110.6(12) . .
H26A C26 H26B 108.1 . .
C27 C26 H26A 109.5 . .
C27 C26 H26B 109.5 . .
C28 C27 H27A 109.5 . .
C28 C27 H27B 109.5 . .
C26 C27 C28 110.7(12) . .
C26 C27 H27A 109.5 . .
C26 C27 H27B 109.5 . .
H27A C27 H27B 108.1 . .
Cu1 N8 H8 104.4 . .
C31 N8 Cu1 116.7(10) . .
C31 N8 H8 104.4 . .
C21 N8 Cu1 113.1(9) . .
C21 N8 H8 104.4 . .
C21 N8 C31 112.4(12) . .
C42 N10 Cu3 121.2(11) . .
C42 N10 N11 104.6(13) . .
N11 N10 Cu3 133.8(10) . .
C7 C8 C7 114.7(15) . 8_565
C7 C8 H8A 108.6 8_565 .
C7 C8 H8A 108.6 . .
C7 C8 H8B 108.6 . .
C7 C8 H8B 108.6 8_565 .
H8A C8 H8B 107.6 . .
C51 C50 H50A 107.5 . .
C51 C50 H50B 107.5 . .
H50A C50 H50B 107.0 . .
C49 C50 C51 119.1(14) . .
C49 C50 H50A 107.5 . .
C49 C50 H50B 107.5 . .
C4 C3 C2 102.2(12) . .
C4 C3 H3 128.9 . .
C2 C3 H3 128.9 . .
O43 Cl4 O44 49.4(19) . .
O43 Cl4 O44 49.4(19) . 8_565
O41 Cl4 O41 94(3) 8_565 .
O41 Cl4 O42 99.3(17) 8_565 8_565
O41 Cl4 O42 52.9(14) . 8_565
O41 Cl4 O42 99.3(17) . .
O41 Cl4 O42 52.9(14) 8_565 .
O41 Cl4 O45 131.9(13) . .
O41 Cl4 O45 131.9(13) 8_565 .
O42 Cl4 O42 63(3) . 8_565
O45 Cl4 O43 101.1(16) . .
O45 Cl4 O42 98.8(13) . 8_565
O45 Cl4 O42 98.8(14) . .
O45 Cl4 O44 98(2) . 8_565
O45 Cl4 O44 98(2) . .
O44 Cl4 O44 99(4) 8_565 .
H30A C30 H30B 108.1 . .
C29 C30 H30A 109.5 . .
C29 C30 H30B 109.5 . .
C31 C30 H30A 109.5 . .
C31 C30 H30B 109.5 . .
C31 C30 C29 110.9(16) . .
C30 C29 C30 106(2) 8_565 .
C30 C29 H29A 110.5 . .
C30 C29 H29A 110.5 8_565 .
C30 C29 H29B 110.5 . .
C30 C29 H29B 110.5 8_565 .
H29A C29 H29B 108.7 . .
N8 C31 H31A 109.8 . .
N8 C31 H31B 109.8 . .
C30 C31 N8 109.5(15) . .
C30 C31 H31A 109.8 . .
C30 C31 H31B 109.8 . .
H31A C31 H31B 108.2 . .
C22 C21 H21A 109.9 . .
C22 C21 H21B 109.9 . .
N8 C21 C22 108.8(12) . .
N8 C21 H21A 109.9 . .
N8 C21 H21B 109.9 . .
H21A C21 H21B 108.3 . .
C50 C49 C50 116.7(19) 8_565 .
C50 C49 H49A 108.1 8_565 .
C50 C49 H49A 108.1 . .
C50 C49 H49B 108.1 . .
C50 C49 H49B 108.1 8_565 .
H49A C49 H49B 107.3 . .
H4A O4 H4B 126.7 . .
Cu2 O2 H2A 113.5 . .
Cu2 O2 H2B 116.7 . .
H2A O2 H2B 102.3 . .
C46 C47 H47A 106.1 . .
C46 C47 H47B 106.1 . .
H47A C47 H47B 106.3 . .
C48 C47 C46 125(2) . .
C48 C47 H47A 106.1 . .
C48 C47 H47B 106.1 . .
C47 C48 C47 116(3) . 8_565
C47 C48 H48A 108.4 8_565 .
C47 C48 H48A 108.4 . .
C47 C48 H48B 108.4 8_565 .
C47 C48 H48B 108.4 . .
H48A C48 H48B 107.4 . .
O44 O43 Cl4 67(3) . .
O44 O43 Cl4 67(3) 8_565 .
O44 O43 O44 134(6) . 8_565
O42 O41 Cl4 73(2) 8_565 .
Cl4 O42 O42 58.4(13) . 8_565
O41 O42 Cl4 54.3(17) 8_565 .
O41 O42 O42 97(2) 8_565 8_565
H1C O1 H1D 95.3 . .
H3A O3 H3B 109.4 . .
O43 O44 Cl4 64(3) . .

loop_
_geom_bond_atom_site_label_1
_geom_bond_atom_site_label_2
_geom_bond_distance
_geom_bond_site_symmetry_2
Cu3 N9 2.040(10) .
Cu3 N9 2.040(10) 8_565
Cu3 N10 1.897(11) 8_565
Cu3 N10 1.897(11) .
Cu2 N5 2.074(11) .
Cu2 N3 1.916(10) .
Cu2 N6 1.912(11) .
Cu2 N4 2.058(9) .
Cu2 O2 2.461(9) .
Cu1 N2 1.919(11) .
Cu1 N1 2.067(11) .
Cu1 N7 1.927(11) .
Cu1 N8 2.040(11) .
Cu4 N12 2.038(12) .
Cu4 N12 2.038(12) 8_565
Cu4 N11 1.969(12) .
Cu4 N11 1.969(12) 8_565
Cl1 O16 1.426(11) .
Cl1 O12 1.359(13) .
Cl1 O15 1.438(13) .
Cl1 O13 1.358(11) .
Cl1 O14 1.359(18) .
Cl1 O11 1.367(18) .
Cl1 O17 1.419(18) .
Cl1 O18 1.430(18) .
Cl3 O33 1.341(16) .
Cl3 O31 1.338(18) .
Cl3 O32 1.403(16) .
Cl3 O32 1.403(16) 8_565
Cl2 O27 1.30(2) .
Cl2 O26 1.53(2) .
Cl2 O23 1.44(3) .
Cl2 O24 1.39(2) .
Cl2 O21 1.314(12) .
Cl2 O22 1.40(3) .
Cl2 O25 1.21(3) .
N9 H9 0.9800 .
N9 C41 1.479(14) .
N9 C51 1.509(15) .
N2 N3 1.365(12) .
N2 C2 1.309(15) .
N5 H5 0.9800 .
N5 C25 1.522(15) .
N5 C26 1.503(14) .
N3 C4 1.330(14) .
N1 H1 0.9800 .
N1 C11 1.497(15) .
N1 C1 1.538(16) .
C5 H5A 0.9700 .
C5 H5B 0.9700 .
C5 N4 1.518(15) .
C5 C4 1.469(17) .
C28 H28A 0.9700 .
C28 H28B 0.9700 .
C28 C27 1.526(14) 8_565
C28 C27 1.526(14) .
N7 N6 1.351(13) .
N7 C22 1.371(15) .
C25 H25A 0.9700 .
C25 H25B 0.9700 .
C25 C24 1.474(17) .
N6 C24 1.340(14) .
N12 H12 0.9800 .
N12 C45 1.487(17) .
N12 C46 1.522(18) .
C43 H43 0.9300 .
C43 C44 1.382(17) .
C43 C42 1.341(16) .
C9 H9A 0.9700 .
C9 H9B 0.9700 .
C9 C10 1.464(13) 8_565
C9 C10 1.464(13) .
C10 H10A 0.9700 .
C10 H10B 0.9700 .
C10 C11 1.501(15) .
C22 C23 1.388(18) .
C22 C21 1.468(18) .
C11 H11A 0.9700 .
C11 H11B 0.9700 .
N4 H4 0.9800 .
N4 C6 1.440(14) .
C24 C23 1.378(17) .
C23 H23 0.9300 .
C41 H41A 0.9700 .
C41 H41B 0.9700 .
C41 C42 1.524(18) .
C7 H7A 0.9700 .
C7 H7B 0.9700 .
C7 C6 1.536(16) .
C7 C8 1.547(14) .
C51 H51A 0.9700 .
C51 H51B 0.9700 .
C51 C50 1.535(18) .
C44 C45 1.507(18) .
C44 N11 1.361(16) .
C4 C3 1.367(16) .
C6 H6A 0.9700 .
C6 H6B 0.9700 .
C2 C1 1.500(17) .
C2 C3 1.371(17) .
C45 H45A 0.9700 .
C45 H45B 0.9700 .
C1 H1A 0.9700 .
C1 H1B 0.9700 .
C46 H46A 0.9700 .
C46 H46B 0.9700 .
C46 C47 1.57(2) .
C42 N10 1.332(15) .
N11 N10 1.345(13) .
C26 H26A 0.9700 .
C26 H26B 0.9700 .
C26 C27 1.504(16) .
C27 H27A 0.9700 .
C27 H27B 0.9700 .
N8 H8 0.9800 .
N8 C31 1.474(17) .
N8 C21 1.437(16) .
C8 C7 1.547(14) 8_565
C8 H8A 0.9700 .
C8 H8B 0.9700 .
C50 H50A 0.9700 .
C50 H50B 0.9700 .
C50 C49 1.480(15) .
C3 H3 0.9300 .
Cl4 O43 1.47(3) .
Cl4 O41 1.29(3) .
Cl4 O41 1.29(3) 8_565
Cl4 O42 1.52(3) .
Cl4 O42 1.52(3) 8_565
Cl4 O45 1.344(16) .
Cl4 O44 1.51(5) .
Cl4 O44 1.51(5) 8_565
C30 H30A 0.9700 .
C30 H30B 0.9700 .
C30 C29 1.61(2) .
C30 C31 1.450(9) .
C29 C30 1.61(2) 8_565
C29 H29A 0.9700 .
C29 H29B 0.9700 .
C31 H31A 0.9700 .
C31 H31B 0.9700 .
C21 H21A 0.9700 .
C21 H21B 0.9700 .
C49 C50 1.479(15) 8_565
C49 H49A 0.9700 .
C49 H49B 0.9700 .
O4 H4A 0.813(12) .
O4 H4B 0.833(13) .
O2 H2A 0.9764 .
O2 H2B 0.9903 .
C47 H47A 0.9700 .
C47 H47B 0.9700 .
C47 C48 1.446(10) .
C48 C47 1.446(10) 8_565
C48 H48A 0.9700 .
C48 H48B 0.9700 .
O43 O44 1.25(5) 8_565
O43 O44 1.25(5) .
O41 O42 1.27(3) 8_565
O42 O41 1.27(3) 8_565
O42 O42 1.59(6) 8_565
O1 H1C 0.830(7) .
O1 H1D 0.837(7) .
O3 H3A 0.818(5) .
O3 H3B 0.814(5) .

loop_
_geom_torsion_atom_site_label_1
_geom_torsion_atom_site_label_2
_geom_torsion_atom_site_label_3
_geom_torsion_atom_site_label_4
_geom_torsion
_geom_torsion_site_symmetry_1
_geom_torsion_site_symmetry_4
Cu3 N9 C41 C42 12.3(12) . .
Cu3 N9 C51 C50 52.1(15) . .
Cu2 N5 C25 C24 21.0(13) . .
Cu2 N5 C26 C27 -52.3(12) . .
Cu2 N3 C4 C5 12.9(16) . .
Cu2 N3 C4 C3 -162.9(10) . .
Cu2 N6 C24 C25 -8.6(16) . .
Cu2 N6 C24 C23 166.7(9) . .
Cu2 N4 C6 C7 46.0(14) . .
Cu1 N2 N3 Cu2 -2.8(18) . .
Cu1 N2 N3 C4 -162.8(9) . .
Cu1 N2 C2 C1 -12.6(16) . .
Cu1 N2 C2 C3 164.2(9) . .
Cu1 N1 C11 C10 -51.6(13) . .
Cu1 N1 C1 C2 18.5(13) . .
Cu1 N7 N6 Cu2 -5.6(17) . .
Cu1 N7 N6 C24 160.0(9) . .
Cu1 N7 C22 C23 -165.7(9) . .
Cu1 N7 C22 C21 12.1(16) . .
Cu1 N8 C31 C30 52.5(16) . .
Cu1 N8 C21 C22 -16.1(16) . .
Cu4 N12 C45 C44 14.5(15) . .
Cu4 N12 C46 C47 53.7(18) . .
Cu4 N11 N10 Cu3 -4.7(16) . .
Cu4 N11 N10 C42 -177.7(8) . .
N9 Cu3 N10 C42 0.1(9) . .
N9 Cu3 N10 N11 -172.0(11) . .
N9 C41 C42 C43 171.3(13) . .
N9 C41 C42 N10 -12.5(15) . .
N9 C51 C50 C49 -54.4(18) . .
N2 N3 C4 C5 176.6(11) . .
N2 N3 C4 C3 0.8(16) . .
N2 C2 C1 N1 -5.5(17) . .
N2 C2 C3 C4 1.1(16) . .
N5 C25 C24 N6 -9.6(17) . .
N5 C25 C24 C23 176.8(15) . .
N5 C26 C27 C28 174.2(11) . .
N3 N2 C2 C1 -177.4(11) . .
N3 N2 C2 C3 -0.6(15) . .
N3 C4 C3 C2 -1.1(16) . .
C5 N4 C6 C7 -76.6(13) . .
C5 C4 C3 C2 -175.9(15) . .
N7 N6 C24 C25 -176.3(11) . .
N7 N6 C24 C23 -1.0(15) . .
N7 C22 C23 C24 3.5(16) . .
N7 C22 C21 N8 3.2(19) . .
C25 N5 C26 C27 72.9(13) . .
C25 C24 C23 C22 172.3(15) . .
N6 N7 C22 C23 -4.1(15) . .
N6 N7 C22 C21 173.6(12) . .
N6 C24 C23 C22 -1.6(16) . .
N12 C46 C47 C48 -57(3) . .
C43 C44 C45 N12 174.8(15) . .
C43 C44 N11 Cu4 178.2(8) . .
C43 C44 N11 N10 -1.6(14) . .
C43 C42 N10 Cu3 -176.0(8) . .
C43 C42 N10 N11 -1.9(15) . .
C9 C10 C11 N1 168.2(11) . .
C10 C9 C10 C11 -171.1(9) 8_565 .
C22 N7 N6 Cu2 -162.4(9) . .
C22 N7 N6 C24 3.2(14) . .
C11 N1 C1 C2 -109.5(12) . .
N4 C5 C4 N3 9.7(17) . .
N4 C5 C4 C3 -175.6(15) . .
C23 C22 C21 N8 -179.8(16) . .
C41 N9 C51 C50 -85.2(14) . .
C41 C42 N10 Cu3 7.1(15) . .
C41 C42 N10 N11 -178.8(10) . .
C51 N9 C41 C42 154.5(10) . .
C51 C50 C49 C50 -66(2) . 8_565
C44 C43 C42 C41 177.1(13) . .
C44 C43 C42 N10 0.9(15) . .
C44 N11 N10 Cu3 175.1(8) . .
C44 N11 N10 C42 2.1(13) . .
C4 C5 N4 Cu2 -24.8(13) . .
C4 C5 N4 C6 103.6(13) . .
C6 C7 C8 C7 169.4(10) . 8_565
C2 N2 N3 Cu2 159.9(10) . .
C2 N2 N3 C4 -0.1(14) . .
C45 N12 C46 C47 -83.0(18) . .
C45 C44 N11 Cu4 2.7(14) . .
C45 C44 N11 N10 -177.1(10) . .
C1 N1 C11 C10 73.0(14) . .
C1 C2 C3 C4 177.1(15) . .
C46 N12 C45 C44 157.7(13) . .
C46 C47 C48 C47 -57(4) . 8_565
C42 C43 C44 C45 174.3(15) . .
C42 C43 C44 N11 0.4(15) . .
N11 C44 C45 N12 -11.5(17) . .
C26 N5 C25 C24 -109.5(12) . .
C27 C28 C27 C26 -172.8(10) 8_565 .
N10 Cu3 N10 C42 176.8(7) 8_565 .
N10 Cu3 N10 N11 4.8(13) 8_565 .
C8 C7 C6 N4 -171.5(11) . .
C3 C2 C1 N1 178.6(14) . .
C29 C30 C31 N8 175.9(13) . .
C31 N8 C21 C22 118.7(13) . .
C31 C30 C29 C30 171.5(9) . 8_565
C21 C22 C23 C24 -173.7(16) . .
C21 N8 C31 C30 -80.4(16) . .
O41 Cl4 O41 O42 -99(2) 8_565 8_565
O41 Cl4 O42 O41 -88(3) . 8_565
O41 Cl4 O42 O42 39.8(13) . 8_565
O41 Cl4 O42 O42 127.6(19) 8_565 8_565
O42 Cl4 O41 O42 -46(3) . 8_565
O42 Cl4 O42 O41 -127.6(19) 8_565 8_565
O45 Cl4 O43 O44 91(3) . .
O45 Cl4 O43 O44 -91(3) . 8_565
O45 Cl4 O41 O42 65(3) . 8_565
O45 Cl4 O42 O41 136.9(18) . 8_565
O45 Cl4 O42 O42 -95.5(9) . 8_565
O45 Cl4 O44 O43 -98(3) . .
O44 Cl4 O43 O44 -178(6) 8_565 .
O44 Cl4 O43 O44 178(6) . 8_565
O44 Cl4 O44 O43 1(5) 8_565 .
O44 O43 O44 Cl4 -2(8) 8_565 .
